data_4102177
loop_
_publ_author_name
'Zo\"e R. Turner'
'Ronan Bellabarba'
'Robert P. Tooze'
'Polly L. Arnold'

_publ_section_title
;
 Addition-Elimination Reactions across the M-C Bond of Metal
 N-Heterocyclic Carbenes
;
_journal_name_full 'Journal of the American Chemical Society'
_journal_page_first 4050
_journal_page_last 4051
_journal_paper_doi 10.1021/ja910673q
_journal_volume 132
_journal_year 2010
_chemical_formula_moiety 'C68 H148 Ce2 N14 O2 Si10, 4(C6 H6)'
_chemical_formula_sum 'C92 H172 Ce2 N14 O2 Si10'
_chemical_formula_weight 2067.58
_chemical_name_systematic
;
 ?
;
_space_group_IT_number 2
_symmetry_cell_setting triclinic
_symmetry_space_group_name_Hall '-P 1'
_symmetry_space_group_name_H-M 'P -1'
_atom_sites_solution_hydrogens geom
_atom_sites_solution_primary direct
_atom_sites_solution_secondary difmap
_audit_creation_method SHELXL-97
_cell_angle_alpha 88.187(3)
_cell_angle_beta 81.333(2)
_cell_angle_gamma 72.347(2)
_cell_formula_units_Z 1
_cell_length_a 13.7100(6)
_cell_length_b 14.9679(7)
_cell_length_c 14.9982(7)
_cell_measurement_reflns_used 16821
_cell_measurement_temperature 150(2)
_cell_measurement_theta_max 30.51
_cell_measurement_theta_min 1.4
_cell_volume 2899.0(2)
_computing_cell_refinement 'SAINT (Siemens, 1995)'
_computing_data_collection 'SMART (Siemens, 1993)'
_computing_data_reduction 'SAINT (Siemens, 1995)'
_computing_molecular_graphics 'ORTEP (Farrugia, 1997)'
_computing_publication_material 'enCIFer (Allen et al., 2004)'
_computing_structure_refinement 'SHELXL-97 (Sheldrick, 1997)'
_computing_structure_solution 'SIR-92 (Giacovazzo, 1994)'
_diffrn_ambient_temperature 150(2)
_diffrn_measured_fraction_theta_full 'ACTA 50'
_diffrn_measured_fraction_theta_max 0.941
_diffrn_measurement_device_type 'Bruker SMART APEX CCD area detector'
_diffrn_measurement_method 'Omega scans'
_diffrn_radiation_monochromator graphite
_diffrn_radiation_source 'fine-focus sealed tube'
_diffrn_radiation_type MoK\a
_diffrn_radiation_wavelength 0.71073
_diffrn_reflns_av_R_equivalents 0.0422
_diffrn_reflns_av_sigmaI/netI 0.0464
_diffrn_reflns_limit_h_max 19
_diffrn_reflns_limit_h_min -19
_diffrn_reflns_limit_k_max 20
_diffrn_reflns_limit_k_min -21
_diffrn_reflns_limit_l_max 20
_diffrn_reflns_limit_l_min -21
_diffrn_reflns_number 58812
_diffrn_reflns_theta_full 'ACTA 50'
_diffrn_reflns_theta_max 30.60
_diffrn_reflns_theta_min 1.37
_diffrn_standards_decay_% 0
_diffrn_standards_number 0
_exptl_absorpt_coefficient_mu 0.925
_exptl_absorpt_correction_T_max 0.7461
_exptl_absorpt_correction_T_min 0.6213
_exptl_absorpt_correction_type multi-scan
_exptl_absorpt_process_details SADABS
_exptl_crystal_colour 'PALE YELLOW'
_exptl_crystal_density_diffrn 1.184
_exptl_crystal_density_method 'not measured'
_exptl_crystal_description SHARD
_exptl_crystal_F_000 1094
_exptl_crystal_size_max 0.43
_exptl_crystal_size_mid 0.33
_exptl_crystal_size_min 0.31
_refine_diff_density_max 2.110
_refine_diff_density_min -0.699
_refine_diff_density_rms 0.095
_refine_ls_extinction_method none
_refine_ls_goodness_of_fit_ref 1.178
_refine_ls_hydrogen_treatment RIDING
_refine_ls_matrix_type full
_refine_ls_number_parameters 538
_refine_ls_number_reflns 16821
_refine_ls_number_restraints 0
_refine_ls_restrained_S_all 1.178
_refine_ls_R_factor_all 0.0546
_refine_ls_R_factor_gt 0.0459
_refine_ls_shift/su_max 0.001
_refine_ls_shift/su_mean 0.000
_refine_ls_structure_factor_coef Fsqd
_refine_ls_weighting_details 'calc w=1/[\s^2^(Fo^2^)+(0.0338P)^2^+2.7744P] where P=(Fo^2^+2Fc^2^)/3'
_refine_ls_weighting_scheme calc
_refine_ls_wR_factor_gt 0.1029
_refine_ls_wR_factor_ref 0.1071
_reflns_number_gt 14932
_reflns_number_total 16821
_reflns_threshold_expression >2sigma(I)
_cod_data_source_file ja910673q_si_004.cif
_cod_data_source_block po8085a
_cod_depositor_comments
;
The following automatic conversions were performed:

'_symmetry_cell_setting' value 'TRICLINIC' changed to 'triclinic'
according to the built-in table from CIF Core dictionary named
'cif_core.dic' version 2.4.1 from
2010-06-29.

'_exptl_absorpt_correction_type' value 'MULTI-SCAN'
changed to 'multi-scan' according to the built-in table from CIF Core
dictionary named 'cif_core.dic' version 2.4.1 from 2010-06-29.

Automatic conversion script
Id: cif_fix_values 1715 2011-07-08 13:25:40Z adriana 
;
_cod_database_code 4102177

loop_
_symmetry_equiv_pos_as_xyz
'x, y, z'
'-x, -y, -z'

loop_
_atom_site_label
_atom_site_type_symbol
_atom_site_fract_x
_atom_site_fract_y
_atom_site_fract_z
_atom_site_U_iso_or_equiv
_atom_site_adp_type
_atom_site_occupancy
_atom_site_symmetry_multiplicity
_atom_site_calc_flag
_atom_site_refinement_flags
C1 C 0.3584(2) 0.23424(18) 1.26555(17) 0.0235(5) Uani 1 1 d .
C5 C 0.3758(3) 0.3589(2) 1.1743(2) 0.0417(8) Uani 1 1 d .
H5A H 0.4379 0.3523 1.1286 0.050 Uiso 1 1 calc R
H5B H 0.3429 0.4261 1.1903 0.050 Uiso 1 1 calc R
C6 C 0.3002(2) 0.3165(2) 1.1403(2) 0.0324(6) Uani 1 1 d .
H6A H 0.2301 0.3622 1.1452 0.039 Uiso 1 1 calc R
H6B H 0.3237 0.2948 1.0768 0.039 Uiso 1 1 calc R
C7 C 0.2365(2) 0.1770(2) 1.19069(18) 0.0270(5) Uani 1 1 d .
H7A H 0.1633 0.2163 1.1975 0.032 Uiso 1 1 calc R
H7B H 0.2433 0.1305 1.2396 0.032 Uiso 1 1 calc R
C8 C 0.2643(2) 0.12431(19) 1.09894(18) 0.0269(5) Uani 1 1 d .
C9 C 0.2100(3) 0.0480(2) 1.1085(2) 0.0379(7) Uani 1 1 d .
H9A H 0.1362 0.0763 1.1304 0.057 Uiso 1 1 calc R
H9B H 0.2409 0.0011 1.1514 0.057 Uiso 1 1 calc R
H9C H 0.2183 0.0177 1.0496 0.057 Uiso 1 1 calc R
C10 C 0.3815(2) 0.0791(2) 1.0747(2) 0.0375(7) Uani 1 1 d .
H10A H 0.3962 0.0431 1.0182 0.056 Uiso 1 1 calc R
H10B H 0.4073 0.0371 1.1231 0.056 Uiso 1 1 calc R
H10C H 0.4158 0.1281 1.0674 0.056 Uiso 1 1 calc R
C21 C 0.4840(2) 0.31285(19) 1.29942(18) 0.0261(5) Uani 1 1 d .
C22 C 0.4598(2) 0.3814(2) 1.36747(19) 0.0289(6) Uani 1 1 d .
C23 C 0.5416(3) 0.3888(2) 1.4088(2) 0.0366(7) Uani 1 1 d .
H23 H 0.5279 0.4337 1.4560 0.044 Uiso 1 1 calc R
C24 C 0.6413(3) 0.3330(2) 1.3833(2) 0.0385(7) Uani 1 1 d .
H24 H 0.6953 0.3392 1.4132 0.046 Uiso 1 1 calc R
C25 C 0.6630(2) 0.2681(2) 1.3144(2) 0.0350(7) Uani 1 1 d .
H25 H 0.7325 0.2306 1.2964 0.042 Uiso 1 1 calc R
C26 C 0.5852(2) 0.2563(2) 1.2705(2) 0.0307(6) Uani 1 1 d .
C27 C 0.2489(3) 0.5151(2) 0.9934(2) 0.0434(8) Uani 1 1 d .
H27A H 0.1785 0.5103 1.0002 0.065 Uiso 1 1 calc R
H27B H 0.2464 0.5811 0.9879 0.065 Uiso 1 1 calc R
H27C H 0.2809 0.4886 1.0463 0.065 Uiso 1 1 calc R
C28 C 0.2843(4) 0.5211(3) 0.7908(3) 0.0611(12) Uani 1 1 d .
H28A H 0.3293 0.4927 0.7354 0.092 Uiso 1 1 calc R
H28B H 0.2883 0.5846 0.7987 0.092 Uiso 1 1 calc R
H28C H 0.2127 0.5241 0.7865 0.092 Uiso 1 1 calc R
C29 C 0.4637(3) 0.4496(3) 0.8931(3) 0.0648(12) Uani 1 1 d .
H29A H 0.4884 0.4161 0.9465 0.097 Uiso 1 1 calc R
H29B H 0.4648 0.5146 0.8962 0.097 Uiso 1 1 calc R
H29C H 0.5087 0.4188 0.8387 0.097 Uiso 1 1 calc R
C30 C 0.3532(3) 0.1489(2) 0.8150(2) 0.0414(8) Uani 1 1 d .
H30A H 0.3400 0.1237 0.8751 0.062 Uiso 1 1 calc R
H30B H 0.4031 0.0996 0.7756 0.062 Uiso 1 1 calc R
H30C H 0.2882 0.1712 0.7897 0.062 Uiso 1 1 calc R
C31 C 0.4491(3) 0.2811(3) 0.7047(2) 0.0477(9) Uani 1 1 d .
H31A H 0.3879 0.3085 0.6751 0.072 Uiso 1 1 calc R
H31B H 0.4938 0.2246 0.6714 0.072 Uiso 1 1 calc R
H31C H 0.4872 0.3268 0.7056 0.072 Uiso 1 1 calc R
C32 C 0.5301(3) 0.1992(3) 0.8734(3) 0.0540(10) Uani 1 1 d .
H32A H 0.5634 0.2481 0.8773 0.081 Uiso 1 1 calc R
H32B H 0.5771 0.1475 0.8350 0.081 Uiso 1 1 calc R
H32C H 0.5139 0.1760 0.9339 0.081 Uiso 1 1 calc R
C33 C -0.0383(3) 0.2069(2) 1.0308(2) 0.0355(7) Uani 1 1 d .
H33A H 0.0296 0.1946 1.0503 0.053 Uiso 1 1 calc R
H33B H -0.0739 0.1643 1.0615 0.053 Uiso 1 1 calc R
H33C H -0.0796 0.2719 1.0458 0.053 Uiso 1 1 calc R
C34 C -0.1556(3) 0.2197(3) 0.8758(2) 0.0449(8) Uani 1 1 d .
H34A H -0.1923 0.2852 0.8931 0.067 Uiso 1 1 calc R
H34B H -0.1928 0.1790 0.9081 0.067 Uiso 1 1 calc R
H34C H -0.1518 0.2116 0.8107 0.067 Uiso 1 1 calc R
C35 C 0.0387(3) 0.0588(2) 0.8826(3) 0.0504(9) Uani 1 1 d .
H35A H 0.0493 0.0466 0.8175 0.076 Uiso 1 1 calc R
H35B H -0.0074 0.0250 0.9133 0.076 Uiso 1 1 calc R
H35C H 0.1055 0.0373 0.9049 0.076 Uiso 1 1 calc R
C36 C -0.0773(3) 0.3891(3) 0.7364(2) 0.0480(9) Uani 1 1 d .
H36A H -0.1369 0.3649 0.7445 0.072 Uiso 1 1 calc R
H36B H -0.0715 0.4177 0.6769 0.072 Uiso 1 1 calc R
H36C H -0.0867 0.4362 0.7834 0.072 Uiso 1 1 calc R
C37 C 0.1548(3) 0.3340(3) 0.6955(2) 0.0421(8) Uani 1 1 d .
H37A H 0.1645 0.3774 0.7384 0.063 Uiso 1 1 calc R
H37B H 0.1394 0.3667 0.6392 0.063 Uiso 1 1 calc R
H37C H 0.2182 0.2810 0.6830 0.063 Uiso 1 1 calc R
C38 C 0.0512(3) 0.1918(3) 0.6658(2) 0.0459(8) Uani 1 1 d .
H38A H 0.1140 0.1397 0.6699 0.069 Uiso 1 1 calc R
H38B H 0.0527 0.2148 0.6038 0.069 Uiso 1 1 calc R
H38C H -0.0097 0.1702 0.6824 0.069 Uiso 1 1 calc R
C40 C 0.4532(3) 0.1625(3) 1.4444(2) 0.0419(8) Uani 1 1 d .
H40A H 0.4493 0.1219 1.4966 0.063 Uiso 1 1 calc R
H40B H 0.4364 0.2275 1.4652 0.063 Uiso 1 1 calc R
H40C H 0.5233 0.1426 1.4106 0.063 Uiso 1 1 calc R
C41 C 0.2251(3) 0.2009(2) 1.4302(2) 0.0400(7) Uani 1 1 d .
H41A H 0.1762 0.1951 1.3910 0.060 Uiso 1 1 calc R
H41B H 0.2114 0.2671 1.4458 0.060 Uiso 1 1 calc R
H41C H 0.2169 0.1654 1.4854 0.060 Uiso 1 1 calc R
C42 C 0.3954(3) 0.0295(2) 1.3325(2) 0.0376(7) Uani 1 1 d .
H42A H 0.4100 -0.0117 1.3841 0.056 Uiso 1 1 calc R
H42B H 0.4572 0.0157 1.2866 0.056 Uiso 1 1 calc R
H42C H 0.3382 0.0189 1.3068 0.056 Uiso 1 1 calc R
C220 C 0.3509(2) 0.4458(2) 1.3957(2) 0.0369(7) Uani 1 1 d .
H220 H 0.3035 0.4256 1.3618 0.044 Uiso 1 1 calc R
C221 C 0.3138(3) 0.4399(3) 1.4968(3) 0.0491(9) Uani 1 1 d .
H22E H 0.3142 0.3755 1.5114 0.074 Uiso 1 1 calc R
H22D H 0.2433 0.4824 1.5120 0.074 Uiso 1 1 calc R
H22F H 0.3601 0.4580 1.5315 0.074 Uiso 1 1 calc R
C222 C 0.3446(3) 0.5470(2) 1.3696(3) 0.0447(8) Uani 1 1 d .
H22B H 0.3937 0.5672 1.3990 0.067 Uiso 1 1 calc R
H22C H 0.2743 0.5881 1.3890 0.067 Uiso 1 1 calc R
H22A H 0.3619 0.5504 1.3040 0.067 Uiso 1 1 calc R
C260 C 0.6129(3) 0.1861(3) 1.1928(3) 0.0472(9) Uani 1 1 d .
H260 H 0.5468 0.1810 1.1763 0.057 Uiso 1 1 calc R
C261 C 0.6763(4) 0.0883(3) 1.2190(4) 0.0757(15) Uani 1 1 d .
H26D H 0.7444 0.0899 1.2299 0.114 Uiso 1 1 calc R
H26E H 0.6849 0.0436 1.1698 0.114 Uiso 1 1 calc R
H26F H 0.6400 0.0687 1.2738 0.114 Uiso 1 1 calc R
C262 C 0.6703(4) 0.2209(4) 1.1097(3) 0.0763(15) Uani 1 1 d .
H26A H 0.6285 0.2834 1.0941 0.114 Uiso 1 1 calc R
H26B H 0.6820 0.1775 1.0589 0.114 Uiso 1 1 calc R
H26C H 0.7370 0.2240 1.1232 0.114 Uiso 1 1 calc R
C900 C 0.8295(2) 0.0800(2) 0.65798(17) 0.0607(11) Uani 1 1 d G
H900 H 0.8534 0.0756 0.7147 0.073 Uiso 1 1 calc R
C901 C 0.7453(2) 0.15480(18) 0.64128(17) 0.0594(11) Uani 1 1 d G
H901 H 0.7118 0.2015 0.6866 0.071 Uiso 1 1 calc R
C902 C 0.71029(19) 0.16121(19) 0.5583(2) 0.0629(12) Uani 1 1 d G
H902 H 0.6528 0.2123 0.5469 0.076 Uiso 1 1 calc R
C903 C 0.7594(2) 0.0928(2) 0.49210(15) 0.0690(14) Uani 1 1 d G
H903 H 0.7354 0.0972 0.4354 0.083 Uiso 1 1 calc R
C904 C 0.8435(2) 0.0181(2) 0.5088(2) 0.0731(15) Uani 1 1 d G
H904 H 0.8771 -0.0286 0.4635 0.088 Uiso 1 1 calc R
C905 C 0.87855(18) 0.01167(17) 0.5917(2) 0.0689(13) Uani 1 1 d G
H905 H 0.9361 -0.0394 0.6031 0.083 Uiso 1 1 calc R
C906 C 0.9595(2) 0.2973(2) 0.28910(14) 0.0623(12) Uani 1 1 d G
H906 H 0.9650 0.2844 0.2266 0.075 Uiso 1 1 calc R
C907 C 0.9339(2) 0.2353(2) 0.3526(2) 0.0705(13) Uani 1 1 d G
H907 H 0.9219 0.1801 0.3336 0.085 Uiso 1 1 calc R
C908 C 0.9258(2) 0.2541(2) 0.4441(2) 0.0765(16) Uani 1 1 d G
H908 H 0.9083 0.2118 0.4875 0.092 Uiso 1 1 calc R
C909 C 0.9433(2) 0.3349(3) 0.47198(13) 0.0792(17) Uani 1 1 d G
H909 H 0.9378 0.3477 0.5345 0.095 Uiso 1 1 calc R
C910 C 0.9689(3) 0.3968(2) 0.4084(2) 0.0800(16) Uani 1 1 d G
H910 H 0.9809 0.4520 0.4275 0.096 Uiso 1 1 calc R
C911 C 0.9770(2) 0.3780(2) 0.31699(17) 0.0695(13) Uani 1 1 d G
H911 H 0.9945 0.4204 0.2736 0.083 Uiso 1 1 calc R
N1 N 0.30144(18) 0.23684(16) 1.20128(15) 0.0269(5) Uani 1 1 d .
N2 N 0.40258(18) 0.30283(16) 1.25477(15) 0.0263(5) Uani 1 1 d .
N3 N 0.31629(19) 0.33797(16) 0.88515(16) 0.0280(5) Uani 1 1 d .
N4 N 0.05426(18) 0.25147(17) 0.85222(15) 0.0288(5) Uani 1 1 d .
N5 N 0.0616(2) 0.38606(17) 1.08685(16) 0.0323(5) Uani 1 1 d .
N6 N 0.00098(18) 0.46135(16) 1.09601(14) 0.0249(4) Uani 1 1 d .
N7 N 0.0592(2) 0.46484(18) 0.89193(17) 0.0385(6) Uani 1 1 d .
O1 O 0.22757(15) 0.18727(13) 1.03200(13) 0.0271(4) Uani 1 1 d .
Si1 Si 0.32731(8) 0.44846(6) 0.88936(6) 0.0364(2) Uani 1 1 d .
Si2 Si 0.40734(7) 0.24944(6) 0.82351(6) 0.03315(18) Uani 1 1 d .
Si3 Si -0.02075(6) 0.18757(6) 0.90568(6) 0.03055(17) Uani 1 1 d .
Si4 Si 0.04452(7) 0.28957(6) 0.74479(5) 0.03276(18) Uani 1 1 d .
Si5 Si 0.35926(6) 0.15368(6) 1.37038(5) 0.02639(15) Uani 1 1 d .
Ce1 Ce 0.159817(11) 0.299999(10) 0.941884(9) 0.02213(5) Uani 1 1 d .

loop_
_atom_site_aniso_label
_atom_site_aniso_U_11
_atom_site_aniso_U_22
_atom_site_aniso_U_33
_atom_site_aniso_U_23
_atom_site_aniso_U_13
_atom_site_aniso_U_12
C1 0.0227(12) 0.0234(12) 0.0254(12) -0.0008(9) -0.0013(10) -0.0094(10)
C5 0.059(2) 0.0394(18) 0.0422(17) 0.0179(14) -0.0261(16) -0.0300(17)
C6 0.0377(16) 0.0333(15) 0.0335(14) 0.0111(12) -0.0160(12) -0.0175(13)
C7 0.0276(14) 0.0302(14) 0.0274(13) 0.0031(10) -0.0047(10) -0.0148(11)
C8 0.0300(14) 0.0215(13) 0.0301(13) 0.0026(10) -0.0090(11) -0.0069(11)
C9 0.052(2) 0.0256(15) 0.0446(17) 0.0069(12) -0.0185(15) -0.0191(14)
C10 0.0337(16) 0.0326(16) 0.0396(16) 0.0022(13) -0.0069(13) 0.0005(13)
C21 0.0274(14) 0.0275(13) 0.0283(13) 0.0038(10) -0.0068(10) -0.0147(11)
C22 0.0294(14) 0.0267(14) 0.0337(14) -0.0006(11) -0.0080(11) -0.0114(11)
C23 0.0404(17) 0.0357(16) 0.0395(16) -0.0040(13) -0.0143(13) -0.0154(14)
C24 0.0354(17) 0.0379(17) 0.0509(19) 0.0061(14) -0.0197(14) -0.0181(14)
C25 0.0245(14) 0.0312(15) 0.0515(18) 0.0012(13) -0.0044(13) -0.0122(12)
C26 0.0284(14) 0.0289(14) 0.0380(15) -0.0008(11) -0.0008(11) -0.0151(12)
C27 0.065(2) 0.0253(15) 0.0440(18) -0.0013(13) -0.0121(16) -0.0171(15)
C28 0.111(4) 0.037(2) 0.043(2) 0.0125(15) -0.012(2) -0.035(2)
C29 0.067(3) 0.066(3) 0.079(3) -0.009(2) -0.002(2) -0.049(2)
C30 0.0417(18) 0.0287(16) 0.0484(18) -0.0096(13) 0.0089(15) -0.0092(13)
C31 0.0425(19) 0.056(2) 0.0431(18) -0.0012(16) 0.0085(15) -0.0192(17)
C32 0.0350(19) 0.050(2) 0.072(3) 0.0155(19) -0.0078(18) -0.0085(16)
C33 0.0360(16) 0.0386(17) 0.0332(15) 0.0051(12) -0.0042(12) -0.0143(13)
C34 0.0354(18) 0.064(2) 0.0415(18) -0.0054(16) -0.0038(14) -0.0242(17)
C35 0.058(2) 0.0349(18) 0.057(2) -0.0043(16) 0.0048(18) -0.0184(17)
C36 0.044(2) 0.060(2) 0.0387(17) 0.0074(16) -0.0152(15) -0.0106(17)
C37 0.048(2) 0.051(2) 0.0326(15) 0.0062(14) -0.0043(14) -0.0244(17)
C38 0.056(2) 0.059(2) 0.0303(15) -0.0082(15) -0.0043(14) -0.0281(18)
C40 0.051(2) 0.0438(19) 0.0390(17) 0.0130(14) -0.0202(15) -0.0215(16)
C41 0.0364(17) 0.0453(19) 0.0357(16) 0.0002(13) 0.0042(13) -0.0129(14)
C42 0.0420(18) 0.0285(15) 0.0431(17) 0.0075(13) -0.0077(14) -0.0120(13)
C220 0.0302(15) 0.0368(17) 0.0436(17) -0.0074(13) -0.0069(13) -0.0087(13)
C221 0.046(2) 0.042(2) 0.054(2) -0.0062(16) 0.0069(17) -0.0121(16)
C222 0.045(2) 0.0345(18) 0.052(2) -0.0011(15) -0.0138(16) -0.0040(15)
C260 0.0382(18) 0.049(2) 0.056(2) -0.0231(17) 0.0113(15) -0.0216(16)
C261 0.066(3) 0.042(2) 0.113(4) -0.029(2) 0.010(3) -0.014(2)
C262 0.075(3) 0.097(4) 0.055(2) -0.026(2) 0.027(2) -0.040(3)
C900 0.066(3) 0.075(3) 0.061(2) 0.015(2) -0.018(2) -0.049(3)
C901 0.066(3) 0.052(2) 0.063(3) -0.0045(19) 0.014(2) -0.032(2)
C902 0.046(2) 0.062(3) 0.075(3) 0.024(2) 0.002(2) -0.016(2)
C903 0.074(3) 0.106(4) 0.047(2) 0.015(2) -0.010(2) -0.059(3)
C904 0.073(3) 0.062(3) 0.086(3) -0.030(3) 0.029(3) -0.039(3)
C905 0.044(2) 0.046(2) 0.116(4) 0.016(3) -0.009(3) -0.0167(19)
C906 0.044(2) 0.083(3) 0.044(2) 0.007(2) -0.0067(17) 0.003(2)
C907 0.034(2) 0.080(3) 0.096(4) 0.015(3) -0.024(2) -0.010(2)
C908 0.032(2) 0.119(5) 0.063(3) 0.043(3) -0.0035(19) -0.006(2)
C909 0.062(3) 0.103(4) 0.036(2) 0.008(2) 0.0008(19) 0.024(3)
C910 0.099(4) 0.059(3) 0.057(3) 0.000(2) -0.014(3) 0.014(3)
C911 0.080(3) 0.066(3) 0.046(2) 0.016(2) -0.004(2) -0.003(2)
N1 0.0308(12) 0.0276(12) 0.0271(11) 0.0055(9) -0.0097(9) -0.0139(10)
N2 0.0299(12) 0.0273(12) 0.0277(11) 0.0054(9) -0.0107(9) -0.0148(10)
N3 0.0304(12) 0.0227(11) 0.0334(12) 0.0011(9) -0.0042(10) -0.0118(9)
N4 0.0291(12) 0.0335(13) 0.0260(11) 0.0012(9) -0.0043(9) -0.0128(10)
N5 0.0374(14) 0.0243(12) 0.0282(11) -0.0007(9) -0.0021(10) 0.0001(10)
N6 0.0296(12) 0.0238(11) 0.0213(10) 0.0017(8) -0.0046(9) -0.0077(9)
N7 0.0467(16) 0.0276(13) 0.0318(13) 0.0002(10) -0.0049(11) 0.0022(11)
O1 0.0308(10) 0.0224(9) 0.0285(9) 0.0023(7) -0.0086(8) -0.0069(8)
Si1 0.0523(5) 0.0279(4) 0.0360(4) 0.0031(3) -0.0066(4) -0.0226(4)
Si2 0.0284(4) 0.0295(4) 0.0402(4) 0.0003(3) 0.0004(3) -0.0094(3)
Si3 0.0294(4) 0.0325(4) 0.0321(4) -0.0028(3) -0.0016(3) -0.0139(3)
Si4 0.0345(4) 0.0416(5) 0.0259(4) 0.0009(3) -0.0073(3) -0.0156(4)
Si5 0.0273(4) 0.0269(4) 0.0265(3) 0.0045(3) -0.0043(3) -0.0107(3)
Ce1 0.02400(8) 0.02010(7) 0.02182(7) -0.00033(5) -0.00464(5) -0.00529(5)

loop_
_atom_type_symbol
_atom_type_description
_atom_type_scat_dispersion_real
_atom_type_scat_dispersion_imag
_atom_type_scat_source
C C 0.0033 0.0016 'International Tables Vol C Tables 4.2.6.8 and 6.1.1.4'
H H 0.0000 0.0000 'International Tables Vol C Tables 4.2.6.8 and 6.1.1.4'
N N 0.0061 0.0033 'International Tables Vol C Tables 4.2.6.8 and 6.1.1.4'
O O 0.0106 0.0060 'International Tables Vol C Tables 4.2.6.8 and 6.1.1.4'
Si Si 0.0817 0.0704 'International Tables Vol C Tables 4.2.6.8 and 6.1.1.4'
Ce Ce -0.2486 2.6331 'International Tables Vol C Tables 4.2.6.8 and 6.1.1.4'

loop_
_geom_angle_atom_site_label_1
_geom_angle_atom_site_label_2
_geom_angle_atom_site_label_3
_geom_angle
_geom_angle_site_symmetry_1
N1 C1 N2 110.3(2) .
N1 C1 Si5 123.81(19) .
N2 C1 Si5 125.2(2) .
N2 C5 C6 102.8(2) .
N1 C6 C5 102.8(2) .
N1 C7 C8 113.7(2) .
O1 C8 C10 109.8(2) .
O1 C8 C9 110.2(2) .
C10 C8 C9 109.7(2) .
O1 C8 C7 109.1(2) .
C10 C8 C7 111.5(2) .
C9 C8 C7 106.5(2) .
C26 C21 C22 122.8(3) .
C26 C21 N2 118.5(2) .
C22 C21 N2 118.7(2) .
C23 C22 C21 116.6(3) .
C23 C22 C220 120.6(3) .
C21 C22 C220 122.7(3) .
C24 C23 C22 121.9(3) .
C23 C24 C25 120.0(3) .
C24 C25 C26 121.2(3) .
C25 C26 C21 117.4(3) .
C25 C26 C260 119.6(3) .
C21 C26 C260 123.0(3) .
C22 C220 C222 110.2(3) .
C22 C220 C221 112.2(3) .
C222 C220 C221 110.7(3) .
C26 C260 C261 112.2(4) .
C26 C260 C262 110.7(3) .
C261 C260 C262 110.7(4) .
C901 C900 C905 120.0 .
C900 C901 C902 120.0 .
C903 C902 C901 120.0 .
C902 C903 C904 120.0 .
C903 C904 C905 120.0 .
C904 C905 C900 120.0 .
C907 C906 C911 120.0 .
C908 C907 C906 120.0 .
C907 C908 C909 120.0 .
C908 C909 C910 120.0 .
C911 C910 C909 120.0 .
C910 C911 C906 120.0 .
C1 N1 C7 127.8(2) .
C1 N1 C6 112.0(2) .
C7 N1 C6 119.9(2) .
C1 N2 C21 127.0(2) .
C1 N2 C5 111.7(2) .
C21 N2 C5 119.9(2) .
Si2 N3 Si1 122.34(14) .
Si2 N3 Ce1 113.34(11) .
Si1 N3 Ce1 123.43(12) .
Si4 N4 Si3 122.04(14) .
Si4 N4 Ce1 121.32(12) .
Si3 N4 Ce1 116.28(12) .
N6 N5 Ce1 128.67(19) .
N7 N6 N5 177.8(3) 2_567
N6 N7 Ce1 153.8(2) 2_567
C8 O1 Ce1 172.21(17) .
N3 Si1 C28 113.15(15) .
N3 Si1 C27 111.96(14) .
C28 Si1 C27 106.80(18) .
N3 Si1 C29 113.32(17) .
C28 Si1 C29 106.1(2) .
C27 Si1 C29 104.92(19) .
N3 Si2 C31 114.55(15) .
N3 Si2 C32 114.78(17) .
C31 Si2 C32 105.58(18) .
N3 Si2 C30 108.99(13) .
C31 Si2 C30 106.51(17) .
C32 Si2 C30 105.78(18) .
C31 Si2 Ce1 128.61(13) .
C32 Si2 Ce1 125.23(13) .
C30 Si2 Ce1 69.22(10) .
N4 Si3 C35 112.17(15) .
N4 Si3 C33 109.79(13) .
C35 Si3 C33 107.67(17) .
N4 Si3 C34 114.64(15) .
C35 Si3 C34 106.76(18) .
C33 Si3 C34 105.37(15) .
C35 Si3 Ce1 112.98(13) .
C33 Si3 Ce1 74.15(10) .
C34 Si3 Ce1 138.39(13) .
N4 Si4 C37 112.15(14) .
N4 Si4 C38 111.84(15) .
C37 Si4 C38 104.42(16) .
N4 Si4 C36 113.00(14) .
C37 Si4 C36 106.00(17) .
C38 Si4 C36 108.91(18) .
C41 Si5 C42 114.60(16) .
C41 Si5 C40 110.05(17) .
C42 Si5 C40 107.51(16) .
C41 Si5 C1 102.42(14) .
C42 Si5 C1 109.55(13) .
C40 Si5 C1 112.80(13) .
O1 Ce1 N4 110.55(8) .
O1 Ce1 N3 97.24(8) .
N4 Ce1 N3 125.53(8) .
O1 Ce1 N5 84.49(7) .
N4 Ce1 N5 114.17(8) .
N3 Ce1 N5 114.35(8) .
O1 Ce1 N7 158.95(8) .
N4 Ce1 N7 82.67(9) .
N3 Ce1 N7 87.22(9) .
N5 Ce1 N7 74.98(8) .
O1 Ce1 Si2 85.58(5) .
N4 Ce1 Si2 108.46(6) .
N3 Ce1 Si2 26.87(6) .
N5 Ce1 Si2 137.05(6) .
N7 Ce1 Si2 106.23(6) .
O1 Ce1 Si3 90.18(5) .
N4 Ce1 Si3 25.94(6) .
N3 Ce1 Si3 147.96(6) .
N5 Ce1 Si3 97.32(6) .
N7 Ce1 Si3 96.90(7) .
Si2 Ce1 Si3 124.40(2) .

loop_
_geom_bond_atom_site_label_1
_geom_bond_atom_site_label_2
_geom_bond_distance
_geom_bond_site_symmetry_2
C1 N1 1.322(3) .
C1 N2 1.336(3) .
C1 Si5 1.950(3) .
C5 N2 1.476(4) .
C5 C6 1.522(4) .
C6 N1 1.478(4) .
C7 N1 1.468(3) .
C7 C8 1.546(4) .
C8 O1 1.398(3) .
C8 C10 1.533(4) .
C8 C9 1.535(4) .
C21 C26 1.399(4) .
C21 C22 1.401(4) .
C21 N2 1.432(3) .
C22 C23 1.394(4) .
C22 C220 1.516(4) .
C23 C24 1.371(5) .
C24 C25 1.378(5) .
C25 C26 1.391(4) .
C26 C260 1.520(4) .
C27 Si1 1.878(4) .
C28 Si1 1.868(4) .
C29 Si1 1.884(4) .
C30 Si2 1.884(3) .
C31 Si2 1.879(4) .
C32 Si2 1.880(4) .
C33 Si3 1.876(3) .
C34 Si3 1.883(3) .
C35 Si3 1.872(4) .
C36 Si4 1.888(4) .
C37 Si4 1.875(3) .
C38 Si4 1.884(3) .
C40 Si5 1.858(3) .
C41 Si5 1.855(3) .
C42 Si5 1.856(3) .
C220 C222 1.533(5) .
C220 C221 1.534(5) .
C260 C261 1.532(6) .
C260 C262 1.535(6) .
C900 C901 1.3900 .
C900 C905 1.3900 .
C901 C902 1.3900 .
C902 C903 1.3900 .
C903 C904 1.3900 .
C904 C905 1.3900 .
C906 C907 1.3900 .
C906 C911 1.3900 .
C907 C908 1.3900 .
C908 C909 1.3900 .
C909 C910 1.3900 .
C910 C911 1.3900 .
N3 Si2 1.701(2) .
N3 Si1 1.710(2) .
N3 Ce1 2.410(2) .
N4 Si4 1.703(2) .
N4 Si3 1.707(2) .
N4 Ce1 2.391(2) .
N5 N6 1.177(3) .
N5 Ce1 2.538(2) .
N6 N7 1.161(3) 2_567
N7 N6 1.161(3) 2_567
N7 Ce1 2.585(3) .
O1 Ce1 2.1955(19) .
Si2 Ce1 3.4572(8) .
Si3 Ce1 3.4993(8) .

loop_
_geom_torsion_atom_site_label_1
_geom_torsion_atom_site_label_2
_geom_torsion_atom_site_label_3
_geom_torsion_atom_site_label_4
_geom_torsion
_geom_torsion_site_symmetry_1
N2 C5 C6 N1 -4.8(3) .
N1 C7 C8 O1 -75.2(3) .
N1 C7 C8 C10 46.2(3) .
N1 C7 C8 C9 165.9(2) .
C26 C21 C22 C23 -2.6(4) .
N2 C21 C22 C23 -179.8(3) .
C26 C21 C22 C220 177.0(3) .
N2 C21 C22 C220 -0.3(4) .
C21 C22 C23 C24 1.1(5) .
C220 C22 C23 C24 -178.4(3) .
C22 C23 C24 C25 0.7(5) .
C23 C24 C25 C26 -1.2(5) .
C24 C25 C26 C21 -0.2(5) .
C24 C25 C26 C260 178.1(3) .
C22 C21 C26 C25 2.1(4) .
N2 C21 C26 C25 179.4(3) .
C22 C21 C26 C260 -176.1(3) .
N2 C21 C26 C260 1.2(4) .
C23 C22 C220 C222 67.1(4) .
C21 C22 C220 C222 -112.4(3) .
C23 C22 C220 C221 -56.7(4) .
C21 C22 C220 C221 123.8(3) .
C25 C26 C260 C261 53.6(4) .
C21 C26 C260 C261 -128.2(3) .
C25 C26 C260 C262 -70.6(5) .
C21 C26 C260 C262 107.6(4) .
C905 C900 C901 C902 0.0 .
C900 C901 C902 C903 0.0 .
C901 C902 C903 C904 0.0 .
C902 C903 C904 C905 0.0 .
C903 C904 C905 C900 0.0 .
C901 C900 C905 C904 0.0 .
C911 C906 C907 C908 0.0 .
C906 C907 C908 C909 0.0 .
C907 C908 C909 C910 0.0 .
C908 C909 C910 C911 0.0 .
C909 C910 C911 C906 0.0 .
C907 C906 C911 C910 0.0 .
N2 C1 N1 C7 -177.0(3) .
Si5 C1 N1 C7 -5.6(4) .
N2 C1 N1 C6 -2.6(3) .
Si5 C1 N1 C6 168.7(2) .
C8 C7 N1 C1 -123.4(3) .
C8 C7 N1 C6 62.6(3) .
C5 C6 N1 C1 4.8(3) .
C5 C6 N1 C7 179.7(3) .
N1 C1 N2 C21 -167.4(3) .
Si5 C1 N2 C21 21.4(4) .
N1 C1 N2 C5 -0.9(3) .
Si5 C1 N2 C5 -172.1(2) .
C26 C21 N2 C1 76.7(4) .
C22 C21 N2 C1 -106.0(3) .
C26 C21 N2 C5 -88.7(3) .
C22 C21 N2 C5 88.6(3) .
C6 C5 N2 C1 3.8(4) .
C6 C5 N2 C21 171.3(3) .
Si2 N3 Si1 C28 82.1(2) .
Ce1 N3 Si1 C28 -86.4(2) .
Si2 N3 Si1 C27 -157.19(18) .
Ce1 N3 Si1 C27 34.3(2) .
Si2 N3 Si1 C29 -38.8(2) .
Ce1 N3 Si1 C29 152.77(19) .
Si1 N3 Si2 C31 -48.0(2) .
Ce1 N3 Si2 C31 121.58(16) .
Si1 N3 Si2 C32 74.5(2) .
Ce1 N3 Si2 C32 -116.00(16) .
Si1 N3 Si2 C30 -167.13(18) .
Ce1 N3 Si2 C30 2.40(19) .
Si1 N3 Si2 Ce1 -169.5(3) .
Si4 N4 Si3 C35 87.5(2) .
Ce1 N4 Si3 C35 -99.36(18) .
Si4 N4 Si3 C33 -152.79(17) .
Ce1 N4 Si3 C33 20.31(18) .
Si4 N4 Si3 C34 -34.4(2) .
Ce1 N4 Si3 C34 138.67(15) .
Si4 N4 Si3 Ce1 -173.1(3) .
Si3 N4 Si4 C37 -167.35(18) .
Ce1 N4 Si4 C37 19.9(2) .
Si3 N4 Si4 C38 -50.4(2) .
Ce1 N4 Si4 C38 136.81(16) .
Si3 N4 Si4 C36 72.9(2) .
Ce1 N4 Si4 C36 -99.86(18) .
N1 C1 Si5 C41 -64.9(3) .
N2 C1 Si5 C41 105.2(3) .
N1 C1 Si5 C42 57.2(3) .
N2 C1 Si5 C42 -132.8(2) .
N1 C1 Si5 C40 176.9(2) .
N2 C1 Si5 C40 -13.1(3) .
Si4 N4 Ce1 O1 -146.55(13) .
Si3 N4 Ce1 O1 40.29(15) .
Si4 N4 Ce1 N3 -30.89(19) .
Si3 N4 Ce1 N3 155.95(11) .
Si4 N4 Ce1 N5 120.25(14) .
Si3 N4 Ce1 N5 -52.91(16) .
Si4 N4 Ce1 N7 50.37(15) .
Si3 N4 Ce1 N7 -122.79(14) .
Si4 N4 Ce1 Si2 -54.35(15) .
Si3 N4 Ce1 Si2 132.49(11) .
Si4 N4 Ce1 Si3 173.2(3) .
Si2 N3 Ce1 O1 65.00(13) .
Si1 N3 Ce1 O1 -125.60(14) .
Si2 N3 Ce1 N4 -56.70(16) .
Si1 N3 Ce1 N4 112.70(15) .
Si2 N3 Ce1 N5 152.21(12) .
Si1 N3 Ce1 N5 -38.39(17) .
Si2 N3 Ce1 N7 -135.65(13) .
Si1 N3 Ce1 N7 33.75(15) .
Si1 N3 Ce1 Si2 169.4(3) .
Si2 N3 Ce1 Si3 -37.1(2) .
Si1 N3 Ce1 Si3 132.34(11) .
N6 N5 Ce1 O1 -179.8(3) .
N6 N5 Ce1 N4 -69.7(3) .
N6 N5 Ce1 N3 84.7(3) .
N6 N5 Ce1 N7 4.9(3) .
N6 N5 Ce1 Si2 102.7(3) .
N6 N5 Ce1 Si3 -90.3(3) .
N6 N7 Ce1 O1 -21.6(7) 2_567
N6 N7 Ce1 N4 109.0(6) 2_567
N6 N7 Ce1 N3 -124.6(6) 2_567
N6 N7 Ce1 N5 -8.5(5) 2_567
N6 N7 Ce1 Si2 -143.8(5) 2_567
N6 N7 Ce1 Si3 87.3(5) 2_567
N3 Si2 Ce1 O1 -115.61(14) .
C31 Si2 Ce1 O1 161.75(17) .
C32 Si2 Ce1 O1 -28.24(17) .
C30 Si2 Ce1 O1 66.82(14) .
N3 Si2 Ce1 N4 134.19(14) .
C31 Si2 Ce1 N4 51.54(17) .
C32 Si2 Ce1 N4 -138.44(18) .
C30 Si2 Ce1 N4 -43.38(14) .
C31 Si2 Ce1 N3 -82.6(2) .
C32 Si2 Ce1 N3 87.4(2) .
C30 Si2 Ce1 N3 -177.57(19) .
N3 Si2 Ce1 N5 -38.57(16) .
C31 Si2 Ce1 N5 -121.22(18) .
C32 Si2 Ce1 N5 48.80(19) .
C30 Si2 Ce1 N5 143.85(15) .
N3 Si2 Ce1 N7 46.65(15) .
C31 Si2 Ce1 N7 -36.00(17) .
C32 Si2 Ce1 N7 134.02(18) .
C30 Si2 Ce1 N7 -130.92(14) .
N3 Si2 Ce1 Si3 157.21(13) .
C31 Si2 Ce1 Si3 74.56(16) .
C32 Si2 Ce1 Si3 -115.43(17) .
C30 Si2 Ce1 Si3 -20.37(13) .
N4 Si3 Ce1 O1 -142.73(15) .
C35 Si3 Ce1 O1 -45.73(15) .
C33 Si3 Ce1 O1 57.12(12) .
C34 Si3 Ce1 O1 152.59(17) .
C35 Si3 Ce1 N4 97.00(19) .
C33 Si3 Ce1 N4 -160.15(18) .
C34 Si3 Ce1 N4 -64.7(2) .
N4 Si3 Ce1 N3 -38.70(18) .
C35 Si3 Ce1 N3 58.30(18) .
C33 Si3 Ce1 N3 161.15(15) .
C34 Si3 Ce1 N3 -103.4(2) .
N4 Si3 Ce1 N5 132.80(15) .
C35 Si3 Ce1 N5 -130.21(15) .
C33 Si3 Ce1 N5 -27.35(12) .
C34 Si3 Ce1 N5 68.12(18) .
N4 Si3 Ce1 N7 57.13(15) .
C35 Si3 Ce1 N7 154.13(15) .
C33 Si3 Ce1 N7 -103.02(12) .
C34 Si3 Ce1 N7 -7.54(18) .
N4 Si3 Ce1 Si2 -57.97(14) .
C35 Si3 Ce1 Si2 39.03(14) .
C33 Si3 Ce1 Si2 141.88(11) .
C34 Si3 Ce1 Si2 -122.64(17) .
